data_4506321
loop_
_publ_author_name
'Lin, Lang'
'Yu, Rongmin'
'Yang, Wenbin'
'Wu, Xiao-Yuan'
'Lu, Can-Zhong'

_publ_section_title
;
 A Series of Chiral Metal--Organic Frameworks Based on Oxalyl
 Retro-Peptides: Synthesis, Characterization, Dichroism Spectra, and Gas
 Adsorption
;
_journal_issue 6
_journal_name_full 'Crystal Growth &amp; Design'
_journal_page_first 3304
_journal_paper_doi 10.1021/cg300440t
_journal_volume 12
_journal_year 2012
_chemical_absolute_configuration ad
_chemical_formula_moiety 'C30 H30 Cu2 N6 O6'
_chemical_formula_sum 'C30 H30 Cu2 N6 O6'
_chemical_formula_weight 697.68
_chemical_name_systematic
; 
 ? 
;
_space_group_IT_number 18
_space_group_name_Hall 'P 2 2ab'
_symmetry_space_group_name_Hall 'P 2 2ab'
_symmetry_space_group_name_H-M 'P 21 21 2'
_atom_sites_solution_hydrogens geom
_atom_sites_solution_primary direct
_atom_sites_solution_secondary difmap
_audit_creation_method SHELXL-97
_cell_angle_alpha 90.00
_cell_angle_beta 90.00
_cell_angle_gamma 90.00
_cell_formula_units_Z 4
_cell_length_a 11.6874(5)
_cell_length_b 26.5378(14)
_cell_length_c 9.7479(4)
_cell_measurement_temperature 293(2)
_cell_volume 3023.4(2)
_computing_structure_refinement 'SHELXL-97 (Sheldrick, 1997)'
_computing_structure_solution 'SHELXS-97 (Sheldrick, 1990)'
_diffrn_ambient_temperature 293(2)
_diffrn_measured_fraction_theta_full 0.999
_diffrn_measured_fraction_theta_max 0.999
_diffrn_radiation_monochromator graphite
_diffrn_radiation_source 'fine-focus sealed tube'
_diffrn_radiation_type MoK\a
_diffrn_radiation_wavelength 0.71073
_diffrn_reflns_av_R_equivalents 0.0603
_diffrn_reflns_av_sigmaI/netI 0.0546
_diffrn_reflns_limit_h_max 11
_diffrn_reflns_limit_h_min -13
_diffrn_reflns_limit_k_max 30
_diffrn_reflns_limit_k_min -31
_diffrn_reflns_limit_l_max 11
_diffrn_reflns_limit_l_min -11
_diffrn_reflns_number 21807
_diffrn_reflns_theta_full 25.00
_diffrn_reflns_theta_max 25.00
_diffrn_reflns_theta_min 2.09
_exptl_absorpt_coefficient_mu 1.460
_exptl_absorpt_correction_T_max 0.9714
_exptl_absorpt_correction_T_min 0.9306
_exptl_absorpt_correction_type multi-scan
_exptl_crystal_density_diffrn 1.533
_exptl_crystal_density_method 'not measured'
_exptl_crystal_F_000 1432
_exptl_crystal_size_max 0.05
_exptl_crystal_size_mid 0.05
_exptl_crystal_size_min 0.02
_refine_diff_density_max 0.715
_refine_diff_density_min -0.746
_refine_diff_density_rms 0.098
_refine_ls_abs_structure_details 'Flack H D (1983), Acta Cryst. A39, 876-881'
_refine_ls_abs_structure_Flack 0.09(3)
_refine_ls_extinction_method none
_refine_ls_goodness_of_fit_ref 0.980
_refine_ls_hydrogen_treatment constr
_refine_ls_matrix_type full
_refine_ls_number_parameters 397
_refine_ls_number_reflns 5326
_refine_ls_number_restraints 547
_refine_ls_restrained_S_all 1.001
_refine_ls_R_factor_all 0.0732
_refine_ls_R_factor_gt 0.0682
_refine_ls_shift/su_max 0.006
_refine_ls_shift/su_mean 0.000
_refine_ls_structure_factor_coef Fsqd
_refine_ls_weighting_details 'calc w=1/[\s^2^(Fo^2^)+(0.1611P)^2^+2.5250P] where P=(Fo^2^+2Fc^2^)/3'
_refine_ls_weighting_scheme calc
_refine_ls_wR_factor_gt 0.2058
_refine_ls_wR_factor_ref 0.2147
_reflns_number_gt 4911
_reflns_number_total 5326
_reflns_threshold_expression >2sigma(I)
_cod_data_source_file cg300440t_si_002.cif
_cod_data_source_block compound3
_cod_database_code 4506321

loop_
_symmetry_equiv_pos_as_xyz
'x, y, z'
'-x, -y, z'
'-x+1/2, y+1/2, -z'
'x+1/2, -y+1/2, -z'

loop_
_atom_site_label
_atom_site_type_symbol
_atom_site_fract_x
_atom_site_fract_y
_atom_site_fract_z
_atom_site_U_iso_or_equiv
_atom_site_adp_type
_atom_site_occupancy
_atom_site_symmetry_multiplicity
_atom_site_calc_flag
_atom_site_refinement_flags
Cu1 Cu 0.87284(7) 0.16850(3) 0.28732(8) 0.0289(3) Uani 1 1 d .
Cu2 Cu 1.10489(7) 0.33456(3) 0.20568(9) 0.0318(3) Uani 1 1 d .
N5 N 0.8960(5) 0.0994(2) 0.2134(6) 0.0310(12) Uani 1 1 d .
N2 N 1.1031(5) 0.4026(2) 0.2882(7) 0.0320(13) Uani 1 1 d .
O2 O 1.1854(5) 0.35032(18) 0.0311(5) 0.0395(12) Uani 1 1 d .
O5 O 0.8138(5) 0.15159(18) 0.4759(5) 0.0390(12) Uani 1 1 d .
O3 O 0.9600(5) 0.20147(17) 0.1312(5) 0.0369(12) Uani 1 1 d .
O4 O 1.0073(5) 0.30408(16) 0.3539(5) 0.0388(12) Uani 1 1 d .
N4 N 0.8933(6) 0.2332(2) 0.3724(6) 0.0338(14) Uani 1 1 d .
C29 C 0.8914(7) 0.0402(2) 0.0517(8) 0.0366(15) Uani 1 1 d U
C22 C 1.1112(8) 0.4576(3) 0.4594(9) 0.0458(17) Uani 1 1 d U
N6 N 0.8503(7) 0.0856(2) 0.0930(6) 0.0419(16) Uani 1 1 d .
H6A H 0.8013 0.1031 0.0478 0.050 Uiso 1 1 calc R
C27 C 0.9679(6) 0.0619(2) 0.2524(7) 0.0314(15) Uani 1 1 d U
C11 C 0.9641(7) 0.2632(3) 0.3131(8) 0.0394(14) Uani 1 1 d U
C28 C 0.9663(7) 0.0241(2) 0.1477(8) 0.0340(15) Uani 1 1 d U
O6 O 1.2747(5) 0.3152(2) 0.3196(5) 0.0487(15) Uani 1 1 d .
N3 N 1.0526(5) 0.27844(19) 0.1023(6) 0.0305(13) Uani 1 1 d .
C10 C 0.9939(7) 0.2444(3) 0.1703(7) 0.0392(14) Uani 1 1 d U
N1 N 1.1513(6) 0.4144(2) 0.4094(7) 0.0387(15) Uani 1 1 d .
H1A H 1.2020 0.3962 0.4497 0.046 Uiso 1 1 calc R
C9 C 1.1666(7) 0.3191(3) -0.0683(8) 0.0394(15) Uani 1 1 d U
C24 C 1.0317(7) 0.4400(2) 0.2608(8) 0.0399(16) Uani 1 1 d U
C23 C 1.0335(7) 0.4762(2) 0.3631(9) 0.0411(16) Uani 1 1 d U
C30 C 0.8525(9) 0.0169(3) -0.0779(9) 0.057(2) Uani 1 1 d U
H30A H 0.7990 0.0388 -0.1226 0.086 Uiso 1 1 calc R
H30B H 0.8162 -0.0148 -0.0583 0.086 Uiso 1 1 calc R
H30C H 0.9171 0.0114 -0.1368 0.086 Uiso 1 1 calc R
C14 C 0.8084(7) 0.1891(3) 0.5595(8) 0.0410(16) Uani 1 1 d U
C25 C 0.9641(8) 0.4378(3) 0.1308(9) 0.0517(19) Uani 1 1 d U
H25A H 0.9825 0.4074 0.0821 0.078 Uiso 1 1 calc R
H25B H 0.9825 0.4664 0.0747 0.078 Uiso 1 1 calc R
H25C H 0.8839 0.4382 0.1519 0.078 Uiso 1 1 calc R
O1 O 1.2070(5) 0.3237(2) -0.1843(6) 0.0495(14) Uani 1 1 d .
C6 C 0.9103(8) 0.3193(3) -0.1378(10) 0.0497(15) Uani 1 1 d U
C8 C 1.0872(7) 0.2739(3) -0.0412(8) 0.0389(14) Uani 1 1 d U
H8A H 1.1303 0.2426 -0.0535 0.047 Uiso 1 1 calc R
C7 C 0.9873(7) 0.2748(3) -0.1416(8) 0.0421(15) Uani 1 1 d U
H7A H 1.0182 0.2721 -0.2337 0.050 Uiso 1 1 calc R
H7B H 0.9412 0.2450 -0.1255 0.050 Uiso 1 1 calc R
C5 C 0.8071(10) 0.3162(4) -0.0735(12) 0.0663(18) Uani 1 1 d U
H5A H 0.7855 0.2866 -0.0293 0.080 Uiso 1 1 calc R
C12 C 0.8414(9) 0.2400(3) 0.5079(9) 0.0495(16) Uani 1 1 d U
H12A H 0.8924 0.2577 0.5715 0.059 Uiso 1 1 calc R
C3 C 0.7625(10) 0.4028(5) -0.1289(12) 0.075(2) Uani 1 1 d U
H3A H 0.7124 0.4300 -0.1289 0.090 Uiso 1 1 calc R
C26 C 1.0350(8) 0.0668(3) 0.3808(9) 0.048(2) Uani 1 1 d U
H26A H 1.0142 0.0975 0.4266 0.071 Uiso 1 1 calc R
H26B H 1.1151 0.0674 0.3594 0.071 Uiso 1 1 calc R
H26C H 1.0190 0.0387 0.4397 0.071 Uiso 1 1 calc R
C2 C 0.8656(11) 0.4084(5) -0.1842(13) 0.078(2) Uani 1 1 d U
H2A H 0.8887 0.4394 -0.2187 0.094 Uiso 1 1 calc R
C1 C 0.9387(9) 0.3668(3) -0.1893(10) 0.0621(17) Uani 1 1 d U
H1B H 1.0103 0.3709 -0.2294 0.074 Uiso 1 1 calc R
C21 C 1.1518(10) 0.4768(3) 0.5949(9) 0.064(3) Uani 1 1 d U
H21A H 1.2058 0.4535 0.6332 0.095 Uiso 1 1 calc R
H21B H 1.0878 0.4803 0.6559 0.095 Uiso 1 1 calc R
H21C H 1.1878 0.5090 0.5827 0.095 Uiso 1 1 calc R
C4 C 0.7295(12) 0.3602(5) -0.0747(14) 0.081(2) Uani 1 1 d U
H4A H 0.6568 0.3575 -0.0367 0.097 Uiso 1 1 calc R
C15 C 0.7157(11) 0.3180(4) 0.4347(12) 0.0663(17) Uani 1 1 d U
C13 C 0.7192(10) 0.2666(4) 0.4958(12) 0.0670(18) Uani 1 1 d U
H13A H 0.6700 0.2450 0.4416 0.080 Uiso 1 1 calc R
H13B H 0.6864 0.2685 0.5871 0.080 Uiso 1 1 calc R
C16 C 0.7851(12) 0.3558(4) 0.4672(12) 0.0734(19) Uani 1 1 d U
H16A H 0.8425 0.3497 0.5312 0.088 Uiso 1 1 calc R
C20 C 0.6202(12) 0.3295(4) 0.3407(13) 0.084(2) Uani 1 1 d U
H20A H 0.5653 0.3055 0.3182 0.100 Uiso 1 1 calc R
C18 C 0.6965(13) 0.4106(5) 0.3243(13) 0.086(2) Uani 1 1 d U
H18A H 0.6952 0.4423 0.2834 0.103 Uiso 1 1 calc R
C19 C 0.6165(12) 0.3779(4) 0.2879(13) 0.086(2) Uani 1 1 d U
H19A H 0.5586 0.3873 0.2276 0.103 Uiso 1 1 calc R
C17 C 0.7776(12) 0.4014(4) 0.4143(13) 0.0788(19) Uani 1 1 d U
H17A H 0.8286 0.4265 0.4402 0.095 Uiso 1 1 calc R

loop_
_atom_site_aniso_label
_atom_site_aniso_U_11
_atom_site_aniso_U_22
_atom_site_aniso_U_33
_atom_site_aniso_U_23
_atom_site_aniso_U_13
_atom_site_aniso_U_12
Cu1 0.0358(5) 0.0202(4) 0.0307(4) 0.0000(3) 0.0000(4) -0.0023(3)
Cu2 0.0416(5) 0.0201(4) 0.0337(5) -0.0004(3) 0.0021(4) -0.0034(3)
N5 0.032(3) 0.026(3) 0.035(3) 0.004(3) -0.009(3) 0.003(2)
N2 0.031(3) 0.023(3) 0.042(3) -0.007(3) 0.004(3) 0.003(2)
O2 0.045(3) 0.033(2) 0.040(3) 0.001(2) -0.003(3) -0.016(2)
O5 0.051(3) 0.032(2) 0.033(3) 0.001(2) 0.012(3) -0.009(2)
O3 0.045(3) 0.028(2) 0.038(3) -0.007(2) 0.010(2) -0.012(2)
O4 0.059(3) 0.022(2) 0.036(3) -0.009(2) 0.005(3) -0.014(2)
N4 0.052(4) 0.022(3) 0.027(3) -0.004(2) 0.003(3) -0.002(3)
C29 0.044(4) 0.022(3) 0.043(3) -0.008(3) -0.007(3) 0.004(3)
C22 0.053(4) 0.034(3) 0.050(4) -0.005(3) -0.004(4) 0.005(3)
N6 0.060(5) 0.028(3) 0.039(3) -0.004(3) -0.011(3) 0.002(3)
C27 0.034(3) 0.023(3) 0.037(3) -0.003(2) -0.001(3) -0.003(3)
C11 0.047(3) 0.034(3) 0.038(3) -0.001(3) 0.003(3) -0.005(3)
C28 0.039(3) 0.025(3) 0.038(3) -0.001(3) -0.007(3) 0.002(3)
O6 0.063(4) 0.055(3) 0.029(3) -0.002(2) -0.011(3) 0.022(3)
N3 0.039(3) 0.021(3) 0.032(3) 0.000(2) 0.009(3) -0.005(2)
C10 0.047(3) 0.033(3) 0.037(3) -0.003(3) 0.004(3) -0.003(3)
N1 0.037(4) 0.032(3) 0.048(4) -0.001(3) -0.009(3) 0.009(3)
C9 0.037(3) 0.039(3) 0.043(3) 0.000(3) -0.002(3) 0.001(3)
C24 0.041(3) 0.026(3) 0.053(4) 0.001(3) 0.001(3) 0.001(3)
C23 0.048(4) 0.025(3) 0.051(4) 0.001(3) -0.002(3) 0.010(3)
C30 0.072(6) 0.048(4) 0.053(5) -0.013(4) -0.019(5) 0.001(4)
C14 0.044(4) 0.036(3) 0.043(3) 0.007(3) 0.009(3) -0.009(3)
C25 0.057(5) 0.044(4) 0.054(4) -0.003(4) -0.012(4) 0.007(4)
O1 0.044(3) 0.067(4) 0.037(3) -0.002(3) 0.020(3) -0.011(3)
C6 0.043(3) 0.053(3) 0.053(3) -0.003(3) 0.000(3) 0.007(3)
C8 0.040(3) 0.035(3) 0.042(3) -0.002(3) 0.005(3) 0.001(3)
C7 0.043(3) 0.044(3) 0.039(3) -0.006(3) 0.000(3) -0.004(3)
C5 0.060(3) 0.067(3) 0.073(4) -0.001(3) 0.003(3) 0.004(3)
C12 0.066(4) 0.038(3) 0.045(3) -0.004(3) 0.013(3) -0.012(3)
C3 0.065(4) 0.080(4) 0.080(4) -0.002(4) -0.009(4) 0.022(4)
C26 0.046(4) 0.037(4) 0.060(5) 0.001(4) -0.023(4) 0.008(3)
C2 0.076(4) 0.076(4) 0.081(4) 0.009(4) -0.005(4) 0.017(4)
C1 0.059(3) 0.061(3) 0.066(3) 0.009(3) -0.001(3) 0.010(3)
C21 0.085(7) 0.054(5) 0.051(5) -0.010(4) -0.017(5) 0.023(5)
C4 0.071(4) 0.086(4) 0.086(4) -0.006(4) 0.007(4) 0.013(4)
C15 0.078(4) 0.054(3) 0.067(3) 0.000(3) 0.012(3) 0.004(3)
C13 0.077(4) 0.056(3) 0.069(3) 0.003(3) 0.012(3) -0.002(3)
C16 0.080(4) 0.060(3) 0.080(4) 0.002(3) 0.011(4) 0.004(3)
C20 0.101(4) 0.069(4) 0.081(4) -0.001(4) 0.004(4) 0.003(4)
C18 0.102(5) 0.082(4) 0.074(4) 0.012(4) 0.017(4) 0.002(4)
C19 0.096(4) 0.080(4) 0.081(4) 0.005(4) 0.007(4) 0.013(4)
C17 0.085(4) 0.065(3) 0.086(4) 0.003(3) 0.016(3) 0.001(3)

loop_
_atom_type_symbol
_atom_type_description
_atom_type_scat_dispersion_real
_atom_type_scat_dispersion_imag
_atom_type_scat_source
C C 0.0033 0.0016 'International Tables Vol C Tables 4.2.6.8 and 6.1.1.4'
H H 0.0000 0.0000 'International Tables Vol C Tables 4.2.6.8 and 6.1.1.4'
N N 0.0061 0.0033 'International Tables Vol C Tables 4.2.6.8 and 6.1.1.4'
O O 0.0106 0.0060 'International Tables Vol C Tables 4.2.6.8 and 6.1.1.4'
Cu Cu 0.3201 1.2651 'International Tables Vol C Tables 4.2.6.8 and 6.1.1.4'

loop_
_geom_angle_atom_site_label_1
_geom_angle_atom_site_label_2
_geom_angle_atom_site_label_3
_geom_angle
_geom_angle_site_symmetry_1
_geom_angle_site_symmetry_3
N4 Cu1 N5 164.4(3) . .
N4 Cu1 O5 81.2(2) . .
N5 Cu1 O5 99.9(2) . .
N4 Cu1 O3 82.9(2) . .
N5 Cu1 O3 93.3(2) . .
O5 Cu1 O3 162.2(2) . .
N4 Cu1 O1 102.9(3) . 4_455
N5 Cu1 O1 92.4(2) . 4_455
O5 Cu1 O1 97.8(2) . 4_455
O3 Cu1 O1 93.4(2) . 4_455
N3 Cu2 N2 158.3(3) . .
N3 Cu2 O2 82.1(2) . .
N2 Cu2 O2 99.3(2) . .
N3 Cu2 O4 83.3(2) . .
N2 Cu2 O4 93.9(2) . .
O2 Cu2 O4 165.41(19) . .
N3 Cu2 O6 110.7(2) . .
N2 Cu2 O6 91.0(2) . .
O2 Cu2 O6 93.0(2) . .
O4 Cu2 O6 93.0(2) . .
C27 N5 N6 106.9(6) . .
C27 N5 Cu1 131.2(5) . .
N6 N5 Cu1 121.1(4) . .
N1 N2 C24 105.5(6) . .
N1 N2 Cu2 124.5(5) . .
C24 N2 Cu2 127.5(5) . .
C9 O2 Cu2 115.2(5) . .
C14 O5 Cu1 115.0(4) . .
C10 O3 Cu1 108.6(5) . .
C11 O4 Cu2 110.2(5) . .
C11 N4 C12 126.5(6) . .
C11 N4 Cu1 116.1(5) . .
C12 N4 Cu1 116.6(5) . .
N6 C29 C28 107.8(6) . .
N6 C29 C30 121.1(7) . .
C28 C29 C30 131.1(7) . .
N1 C22 C23 106.7(7) . .
N1 C22 C21 120.4(8) . .
C23 C22 C21 132.9(8) . .
C29 N6 N5 111.3(6) . .
N5 C27 C28 107.8(6) . .
N5 C27 C26 120.0(6) . .
C28 C27 C26 132.1(7) . .
O4 C11 N4 130.5(7) . .
O4 C11 C10 118.8(7) . .
N4 C11 C10 110.7(6) . .
C29 C28 C27 106.3(6) . .
C29 C28 C28 127.6(5) . 2_755
C27 C28 C28 126.1(5) . 2_755
C14 O6 Cu2 137.6(6) 4_556 .
C10 N3 C8 124.8(6) . .
C10 N3 Cu2 116.1(5) . .
C8 N3 Cu2 118.9(4) . .
O3 C10 N3 129.1(7) . .
O3 C10 C11 120.1(6) . .
N3 C10 C11 110.7(6) . .
N2 N1 C22 112.0(6) . .
O1 C9 O2 124.0(7) . .
O1 C9 C8 117.8(7) . .
O2 C9 C8 118.2(7) . .
N2 C24 C23 111.4(7) . .
N2 C24 C25 118.4(7) . .
C23 C24 C25 130.2(7) . .
C24 C23 C22 104.4(6) . .
C24 C23 C23 125.6(6) . 2_765
C22 C23 C23 130.0(6) . 2_765
O6 C14 O5 123.0(7) 4_456 .
O6 C14 C12 118.8(7) 4_456 .
O5 C14 C12 118.3(7) . .
C9 O1 Cu1 140.3(6) . 4
C5 C6 C1 115.5(9) . .
C5 C6 C7 120.0(8) . .
C1 C6 C7 124.4(8) . .
N3 C8 C9 105.5(6) . .
N3 C8 C7 113.7(7) . .
C9 C8 C7 109.8(6) . .
C6 C7 C8 117.5(7) . .
C6 C5 C4 119.4(10) . .
N4 C12 C14 107.4(6) . .
N4 C12 C13 110.9(7) . .
C14 C12 C13 101.2(7) . .
C2 C3 C4 121.9(12) . .
C3 C2 C1 118.8(12) . .
C6 C1 C2 123.7(10) . .
C3 C4 C5 120.4(12) . .
C16 C15 C13 125.4(12) . .
C16 C15 C20 117.0(11) . .
C13 C15 C20 117.3(11) . .
C15 C13 C12 117.4(9) . .
C15 C16 C17 123.9(14) . .
C19 C20 C15 116.5(12) . .
C17 C18 C19 124.4(13) . .
C20 C19 C18 119.1(14) . .
C18 C17 C16 118.8(14) . .

loop_
_geom_bond_atom_site_label_1
_geom_bond_atom_site_label_2
_geom_bond_distance
_geom_bond_site_symmetry_2
Cu1 N4 1.921(5) .
Cu1 N5 1.988(6) .
Cu1 O5 2.014(5) .
Cu1 O3 2.030(5) .
Cu1 O1 2.192(5) 4_455
Cu2 N3 1.899(5) .
Cu2 N2 1.977(5) .
Cu2 O2 1.989(5) .
Cu2 O4 2.011(5) .
Cu2 O6 2.332(6) .
N5 C27 1.358(9) .
N5 N6 1.340(9) .
N2 N1 1.345(9) .
N2 C24 1.324(9) .
O2 C9 1.294(9) .
O5 C14 1.287(9) .
O3 C10 1.264(8) .
O4 C11 1.260(8) .
N4 C11 1.287(9) .
N4 C12 1.465(10) .
C29 N6 1.356(9) .
C29 C28 1.351(11) .
C29 C30 1.478(11) .
C22 N1 1.330(10) .
C22 C23 1.396(12) .
C22 C21 1.493(12) .
C27 C28 1.432(9) .
C27 C26 1.482(10) .
C11 C10 1.520(10) .
C28 C28 1.501(13) 2_755
O6 C14 1.247(10) 4_556
N3 C10 1.315(9) .
N3 C8 1.460(9) .
C9 O1 1.232(10) .
C9 C8 1.540(11) .
C24 C23 1.386(10) .
C24 C25 1.495(11) .
C23 C23 1.485(13) 2_765
C14 O6 1.247(10) 4_456
C14 C12 1.492(10) .
O1 Cu1 2.192(5) 4
C6 C5 1.363(14) .
C6 C1 1.395(13) .
C6 C7 1.484(11) .
C8 C7 1.524(11) .
C5 C4 1.479(15) .
C12 C13 1.598(15) .
C3 C2 1.328(17) .
C3 C4 1.306(17) .
C2 C1 1.397(14) .
C15 C16 1.327(16) .
C15 C13 1.489(14) .
C15 C20 1.477(17) .
C16 C17 1.318(15) .
C20 C19 1.383(15) .
C18 C17 1.315(19) .
C18 C19 1.325(18) .

loop_
_geom_torsion_atom_site_label_1
_geom_torsion_atom_site_label_2
_geom_torsion_atom_site_label_3
_geom_torsion_atom_site_label_4
_geom_torsion
_geom_torsion_site_symmetry_1
_geom_torsion_site_symmetry_4
N4 Cu1 N5 C27 28.5(14) . .
O5 Cu1 N5 C27 -64.4(7) . .
O3 Cu1 N5 C27 103.7(7) . .
O1 Cu1 N5 C27 -162.8(7) 4_455 .
N4 Cu1 N5 N6 -139.7(8) . .
O5 Cu1 N5 N6 127.4(6) . .
O3 Cu1 N5 N6 -64.5(6) . .
O1 Cu1 N5 N6 29.1(6) 4_455 .
N3 Cu2 N2 N1 147.5(6) . .
O2 Cu2 N2 N1 -120.5(6) . .
O4 Cu2 N2 N1 65.7(6) . .
O6 Cu2 N2 N1 -27.4(6) . .
N3 Cu2 N2 C24 -11.5(11) . .
O2 Cu2 N2 C24 80.4(7) . .
O4 Cu2 N2 C24 -93.4(7) . .
O6 Cu2 N2 C24 173.6(7) . .
N3 Cu2 O2 C9 1.5(6) . .
N2 Cu2 O2 C9 -156.6(6) . .
O4 Cu2 O2 C9 -1.9(13) . .
O6 Cu2 O2 C9 111.9(6) . .
N4 Cu1 O5 C14 4.5(6) . .
N5 Cu1 O5 C14 168.8(6) . .
O3 Cu1 O5 C14 31.4(11) . .
O1 Cu1 O5 C14 -97.4(6) 4_455 .
N4 Cu1 O3 C10 6.6(5) . .
N5 Cu1 O3 C10 -158.3(5) . .
O5 Cu1 O3 C10 -20.2(11) . .
O1 Cu1 O3 C10 109.2(5) 4_455 .
N3 Cu2 O4 C11 2.9(6) . .
N2 Cu2 O4 C11 161.3(6) . .
O2 Cu2 O4 C11 6.3(13) . .
O6 Cu2 O4 C11 -107.6(5) . .
N5 Cu1 N4 C11 64.8(11) . .
O5 Cu1 N4 C11 160.2(6) . .
O3 Cu1 N4 C11 -11.8(6) . .
O1 Cu1 N4 C11 -103.7(6) 4_455 .
N5 Cu1 N4 C12 -105.8(11) . .
O5 Cu1 N4 C12 -10.3(6) . .
O3 Cu1 N4 C12 177.7(6) . .
O1 Cu1 N4 C12 85.8(6) 4_455 .
C28 C29 N6 N5 -0.2(9) . .
C30 C29 N6 N5 179.4(7) . .
C27 N5 N6 C29 -0.6(8) . .
Cu1 N5 N6 C29 170.1(5) . .
N6 N5 C27 C28 1.1(8) . .
Cu1 N5 C27 C28 -168.3(5) . .
N6 N5 C27 C26 178.1(7) . .
Cu1 N5 C27 C26 8.6(11) . .
Cu2 O4 C11 N4 -176.5(7) . .
Cu2 O4 C11 C10 1.7(9) . .
C12 N4 C11 O4 1.1(14) . .
Cu1 N4 C11 O4 -168.4(7) . .
C12 N4 C11 C10 -177.2(7) . .
Cu1 N4 C11 C10 13.3(9) . .
N6 C29 C28 C27 0.8(9) . .
C30 C29 C28 C27 -178.7(9) . .
N6 C29 C28 C28 -180.0(8) . 2_755
C30 C29 C28 C28 0.5(16) . 2_755
N5 C27 C28 C29 -1.2(8) . .
C26 C27 C28 C29 -177.7(8) . .
N5 C27 C28 C28 179.6(8) . 2_755
C26 C27 C28 C28 3.1(14) . 2_755
N3 Cu2 O6 C14 -115.5(8) . 4_556
N2 Cu2 O6 C14 62.5(8) . 4_556
O2 Cu2 O6 C14 161.8(8) . 4_556
O4 Cu2 O6 C14 -31.5(8) . 4_556
N2 Cu2 N3 C10 -91.6(9) . .
O2 Cu2 N3 C10 173.2(6) . .
O4 Cu2 N3 C10 -7.7(6) . .
O6 Cu2 N3 C10 83.0(6) . .
N2 Cu2 N3 C8 93.3(8) . .
O2 Cu2 N3 C8 -2.0(5) . .
O4 Cu2 N3 C8 177.1(6) . .
O6 Cu2 N3 C8 -92.2(6) . .
Cu1 O3 C10 N3 -179.6(7) . .
Cu1 O3 C10 C11 -1.5(9) . .
C8 N3 C10 O3 3.2(14) . .
Cu2 N3 C10 O3 -171.7(7) . .
C8 N3 C10 C11 -175.1(7) . .
Cu2 N3 C10 C11 10.0(9) . .
O4 C11 C10 O3 173.8(7) . .
N4 C11 C10 O3 -7.7(11) . .
O4 C11 C10 N3 -7.7(11) . .
N4 C11 C10 N3 170.8(7) . .
C24 N2 N1 C22 0.8(9) . .
Cu2 N2 N1 C22 -162.1(6) . .
C23 C22 N1 N2 -1.6(10) . .
C21 C22 N1 N2 178.5(8) . .
Cu2 O2 C9 O1 178.1(6) . .
Cu2 O2 C9 C8 -0.7(9) . .
N1 N2 C24 C23 0.3(9) . .
Cu2 N2 C24 C23 162.5(6) . .
N1 N2 C24 C25 -180.0(7) . .
Cu2 N2 C24 C25 -17.8(11) . .
N2 C24 C23 C22 -1.2(10) . .
C25 C24 C23 C22 179.1(9) . .
N2 C24 C23 C23 178.0(9) . 2_765
C25 C24 C23 C23 -1.6(16) . 2_765
N1 C22 C23 C24 1.6(10) . .
C21 C22 C23 C24 -178.5(10) . .
N1 C22 C23 C23 -177.6(10) . 2_765
C21 C22 C23 C23 2.3(19) . 2_765
Cu1 O5 C14 O6 -179.3(7) . 4_456
Cu1 O5 C14 C12 2.1(10) . .
O2 C9 O1 Cu1 55.9(13) . 4
C8 C9 O1 Cu1 -125.2(7) . 4
C10 N3 C8 C9 -172.7(7) . .
Cu2 N3 C8 C9 2.1(8) . .
C10 N3 C8 C7 67.0(9) . .
Cu2 N3 C8 C7 -118.3(6) . .
O1 C9 C8 N3 -179.7(7) . .
O2 C9 C8 N3 -0.8(9) . .
O1 C9 C8 C7 -56.8(9) . .
O2 C9 C8 C7 122.1(7) . .
C5 C6 C7 C8 -101.4(11) . .
C1 C6 C7 C8 74.5(12) . .
N3 C8 C7 C6 57.0(9) . .
C9 C8 C7 C6 -60.9(9) . .
C1 C6 C5 C4 6.0(15) . .
C7 C6 C5 C4 -177.9(9) . .
C11 N4 C12 C14 -156.0(8) . .
Cu1 N4 C12 C14 13.4(9) . .
C11 N4 C12 C13 94.2(10) . .
Cu1 N4 C12 C13 -96.4(6) . .
O6 C14 C12 N4 171.6(8) 4_456 .
O5 C14 C12 N4 -9.7(11) . .
O6 C14 C12 C13 -72.0(10) 4_456 .
O5 C14 C12 C13 106.6(9) . .
C4 C3 C2 C1 3(2) . .
C5 C6 C1 C2 -3.6(16) . .
C7 C6 C1 C2 -179.5(10) . .
C3 C2 C1 C6 -0.9(18) . .
C2 C3 C4 C5 0(2) . .
C6 C5 C4 C3 -4.5(18) . .
C16 C15 C13 C12 -46.8(16) . .
C20 C15 C13 C12 139.8(10) . .
N4 C12 C13 C15 -61.1(11) . .
C14 C12 C13 C15 -174.8(10) . .
C13 C15 C16 C17 -177.8(11) . .
C20 C15 C16 C17 -4.3(19) . .
C16 C15 C20 C19 4.3(17) . .
C13 C15 C20 C19 178.3(11) . .
C15 C20 C19 C18 -0.4(19) . .
C17 C18 C19 C20 -4(2) . .
C19 C18 C17 C16 4(2) . .
C15 C16 C17 C18 0(2) . .
